data_7236840
loop_
_publ_author_name
'Li, Gaocan'
'Xu, Yangyang'
'Kong, Qunshou'
'Zhuang, Weihua'
'Wang, Yunbing'

_publ_section_title
;
 Cation--anion interaction directed dual-mode switchable mechanochromic
 luminescence
;
_journal_issue 33
_journal_name_full 'Journal of Materials Chemistry C'
_journal_page_first 8527
_journal_paper_doi 10.1039/C7TC02497E
_journal_volume 5
_journal_year 2017
_chemical_formula_moiety 'C33 H40 P, 2(F3 P0.5)'
_chemical_formula_sum 'C33 H40 F6 P2'
_chemical_formula_weight 612.59
_chemical_name_systematic 'TPMP PF6'
_space_group_crystal_system orthorhombic
_space_group_IT_number 60
_space_group_name_Hall '-P 2n 2ab'
_space_group_name_H-M_alt 'P b c n'
_atom_sites_solution_hydrogens geom
_atom_sites_solution_primary direct
_audit_creation_date 2016-07-13
_audit_creation_method
;
Olex2 1.2
(compiled 2016.02.19 svn.r3266 for OlexSys, GUI svn.r5155)
;
_audit_update_record
;
2017-07-14 deposited with the CCDC.
2017-08-10 downloaded from the CCDC.
;
_cell_angle_alpha 90
_cell_angle_beta 90
_cell_angle_gamma 90
_cell_formula_units_Z 8
_cell_length_a 19.3848(5)
_cell_length_b 18.6400(5)
_cell_length_c 16.7392(4)
_cell_measurement_reflns_used 5531
_cell_measurement_temperature 133.84(10)
_cell_measurement_theta_max 71.4760
_cell_measurement_theta_min 5.1420
_cell_volume 6048.4(3)
_computing_cell_refinement
;
CrysAlisPro, Agilent Technologies,
Version 1.171.37.35 (release 13-08-2014 CrysAlis171 .NET)
(compiled Aug 13 2014,18:06:01)
;
_computing_data_collection
;
CrysAlisPro, Agilent Technologies,
Version 1.171.37.35 (release 13-08-2014 CrysAlis171 .NET)
(compiled Aug 13 2014,18:06:01)
;
_computing_data_reduction
;
CrysAlisPro, Agilent Technologies,
Version 1.171.37.35 (release 13-08-2014 CrysAlis171 .NET)
(compiled Aug 13 2014,18:06:01)
;
_computing_molecular_graphics 'Olex2 (Dolomanov et al., 2009)'
_computing_publication_material 'Olex2 (Dolomanov et al., 2009)'
_computing_structure_refinement 'ShelXL (Sheldrick, 2015)'
_computing_structure_solution 'ShelXT (Sheldrick, 2015)'
_diffrn_ambient_environment N~2~
_diffrn_ambient_temperature 133.84(10)
_diffrn_detector 'CCD plate'
_diffrn_detector_area_resol_mean 15.9595
_diffrn_detector_type EosS2
_diffrn_measured_fraction_theta_full 0.997
_diffrn_measured_fraction_theta_max 0.983
_diffrn_measurement_details
;
#__ type_ start__ end____ width___ exp.time_
  1 omega    0.00   26.00   1.0000    4.7750
omega____ theta____ kappa____ phi______ frames
    -       36.2921   94.0000  -22.7492 26

#__ type_ start__ end____ width___ exp.time_
  2 omega    7.00  108.00   1.0000    4.7750
omega____ theta____ kappa____ phi______ frames
    -       36.2921   19.0000 -120.0000 101

#__ type_ start__ end____ width___ exp.time_
  3 omega   23.00   90.00   1.0000    4.7750
omega____ theta____ kappa____ phi______ frames
    -       36.2921 -125.0000   30.0000 67

#__ type_ start__ end____ width___ exp.time_
  4 omega   23.00   90.00   1.0000    4.7750
omega____ theta____ kappa____ phi______ frames
    -       36.2921 -125.0000   90.0000 67

#__ type_ start__ end____ width___ exp.time_
  5 omega   20.00  104.00   1.0000    4.7750
omega____ theta____ kappa____ phi______ frames
    -       36.2921   57.0000   90.0000 84

#__ type_ start__ end____ width___ exp.time_
  6 omega  125.00  178.00   1.0000   19.1050
omega____ theta____ kappa____ phi______ frames
    -      108.0000  111.0000  150.0000 53

#__ type_ start__ end____ width___ exp.time_
  7 omega   39.00  107.00   1.0000   19.1050
omega____ theta____ kappa____ phi______ frames
    -      108.0000  -94.0000 -180.0000 68

#__ type_ start__ end____ width___ exp.time_
  8 omega   61.00   97.00   1.0000   19.1050
omega____ theta____ kappa____ phi______ frames
    -      108.0000  -45.0000   60.0000 36

#__ type_ start__ end____ width___ exp.time_
  9 omega   42.00   68.00   1.0000   19.1050
omega____ theta____ kappa____ phi______ frames
    -      108.0000  -30.0000  150.0000 26

#__ type_ start__ end____ width___ exp.time_
 10 omega   60.00   89.00   1.0000   19.1050
omega____ theta____ kappa____ phi______ frames
    -      108.0000  -30.0000  120.0000 29

#__ type_ start__ end____ width___ exp.time_
 11 omega   48.00   89.00   1.0000   19.1050
omega____ theta____ kappa____ phi______ frames
    -      108.0000  -45.0000   30.0000 41

#__ type_ start__ end____ width___ exp.time_
 12 omega   38.00   83.00   1.0000   19.1050
omega____ theta____ kappa____ phi______ frames
    -      108.0000  -30.0000  -90.0000 45

#__ type_ start__ end____ width___ exp.time_
 13 omega   59.00   95.00   1.0000   19.1050
omega____ theta____ kappa____ phi______ frames
    -      108.0000  -45.0000 -150.0000 36
;
_diffrn_measurement_device 'four-circle diffractometer'
_diffrn_measurement_device_type 'New Gemini, Dual, Cu at zero, EosS2'
_diffrn_measurement_method '\w scans'
_diffrn_orient_matrix_UB_11 0.0350495000
_diffrn_orient_matrix_UB_12 0.0557706000
_diffrn_orient_matrix_UB_13 0.0545635000
_diffrn_orient_matrix_UB_21 -0.0668942000
_diffrn_orient_matrix_UB_22 0.0446605000
_diffrn_orient_matrix_UB_23 0.0009150000
_diffrn_orient_matrix_UB_31 -0.0248588000
_diffrn_orient_matrix_UB_32 -0.0414964000
_diffrn_orient_matrix_UB_33 0.0740931000
_diffrn_radiation_monochromator graphite
_diffrn_radiation_probe x-ray
_diffrn_radiation_type CuK\a
_diffrn_radiation_wavelength 1.54184
_diffrn_reflns_av_R_equivalents 0.0278
_diffrn_reflns_av_unetI/netI 0.0215
_diffrn_reflns_Laue_measured_fraction_full 0.997
_diffrn_reflns_Laue_measured_fraction_max 0.983
_diffrn_reflns_limit_h_max 21
_diffrn_reflns_limit_h_min -23
_diffrn_reflns_limit_k_max 18
_diffrn_reflns_limit_k_min -22
_diffrn_reflns_limit_l_max 20
_diffrn_reflns_limit_l_min -12
_diffrn_reflns_number 18498
_diffrn_reflns_point_group_measured_fraction_full 0.997
_diffrn_reflns_point_group_measured_fraction_max 0.983
_diffrn_reflns_theta_full 67.684
_diffrn_reflns_theta_max 72.600
_diffrn_reflns_theta_min 4.562
_diffrn_source 'Enhance (Cu) X-ray Source'
_exptl_absorpt_coefficient_mu 1.817
_exptl_absorpt_correction_T_max 1.00000
_exptl_absorpt_correction_T_min 0.57953
_exptl_absorpt_correction_type multi-scan
_exptl_absorpt_process_details
;
CrysAlisPro, Agilent Technologies,
Version 1.171.37.35 (release 13-08-2014 CrysAlis171 .NET)
(compiled Aug 13 2014,18:06:01)
Empirical absorption correction using spherical harmonics,
 implemented in SCALE3 ABSPACK scaling algorithm.
;
_exptl_crystal_colour 'clear orangish orange'
_exptl_crystal_colour_lustre clear
_exptl_crystal_colour_modifier orangish
_exptl_crystal_colour_primary orange
_exptl_crystal_density_diffrn 1.345
_exptl_crystal_description block
_exptl_crystal_F_000 2576
_exptl_crystal_size_max 0.7
_exptl_crystal_size_mid 0.4
_exptl_crystal_size_min 0.3
_refine_diff_density_max 1.229
_refine_diff_density_min -0.524
_refine_diff_density_rms 0.133
_refine_ls_extinction_method none
_refine_ls_goodness_of_fit_ref 1.759
_refine_ls_hydrogen_treatment constr
_refine_ls_matrix_type full
_refine_ls_number_parameters 375
_refine_ls_number_reflns 5901
_refine_ls_number_restraints 0
_refine_ls_restrained_S_all 1.759
_refine_ls_R_factor_all 0.1621
_refine_ls_R_factor_gt 0.1403
_refine_ls_shift/su_max 0.000
_refine_ls_shift/su_mean 0.000
_refine_ls_structure_factor_coef Fsqd
_refine_ls_weighting_details 'w=1/[\s^2^(Fo^2^)+(0.2000P)^2^] where P=(Fo^2^+2Fc^2^)/3'
_refine_ls_weighting_scheme calc
_refine_ls_wR_factor_gt 0.4052
_refine_ls_wR_factor_ref 0.4326
_reflns_Friedel_coverage 0.000
_reflns_number_gt 4316
_reflns_number_total 5901
_reflns_threshold_expression 'I > 2\s(I)'
_cod_data_source_file c7tc02497e2.cif
_cod_data_source_block sczx-lgc-140-100k
_cod_database_code 7236840
_shelx_space_group_comment
;
The symmetry employed for this shelxl refinement is uniquely defined
by the following loop, which should always be used as a source of
symmetry information in preference to the above space-group names.
They are only intended as comments.
;
_reflns_odcompleteness_completeness 99.85
_reflns_odcompleteness_iscentric 1
_reflns_odcompleteness_theta 66.97
_olex2_refinement_description
;
1. Fixed Uiso
 At 1.2 times of:
  All C(H) groups, All C(H,H) groups
 At 1.5 times of:
  All C(H,H,H) groups
2.a Secondary CH2 refined with riding coordinates:
 C00L(H00A,H00B), C00R(H00C,H00D), C00V(H00E,H00F), C00X(H00I,H00J), C00Y(H00K,
 H00L), C00Z(H00Q,H00R), C010(H01A,H01B), C011(H01C,H01D), C012(H01E,H01F),
 C013(H01G,H01H)
2.b Aromatic/amide H refined with riding coordinates:
 C007(H007), C00G(H00G), C00H(H00H), C00M(H00M), C00N(H00N), C00O(H00O),
 C00P(H00P), C00S(H00S), C00T(H00T), C00U(H00U), C00W(H00W)
2.c Idealised Me refined as rotating group:
 C014(H01I,H01J,H01K), C015(H01L,H01M,H01N), C016(H01O,H01P,H01Q)
;
_shelx_shelxl_version_number 2014/7
_olex2_date_sample_data_collection 2016-07-13
_olex2_submission_special_instructions 'No special instructions were received'

loop_
_space_group_symop_operation_xyz
'x, y, z'
'-x+1/2, -y+1/2, z+1/2'
'-x, y, -z+1/2'
'x+1/2, -y+1/2, -z'
'-x, -y, -z'
'x-1/2, y-1/2, -z-1/2'
'x, -y, z-1/2'
'-x-1/2, y-1/2, z'

loop_
_atom_site_label
_atom_site_type_symbol
_atom_site_fract_x
_atom_site_fract_y
_atom_site_fract_z
_atom_site_U_iso_or_equiv
_atom_site_adp_type
_atom_site_occupancy
_atom_site_site_symmetry_order
_atom_site_calc_flag
_atom_site_refinement_flags_posn
_atom_site_refinement_flags_adp
_atom_site_refinement_flags_occupancy
P001 P 0.68008(7) 0.28399(9) 0.55210(9) 0.0645(5) Uani 1 1 d . . .
P002 P 1.0000 0.33342(12) 0.2500 0.0706(7) Uani 1 2 d S T P
P003 P 0.5000 0.5000 0.5000 0.1007(10) Uani 1 2 d S T P
F004 F 0.9578(2) 0.3949(2) 0.2937(2) 0.0926(13) Uani 1 1 d . . .
F005 F 0.9490(3) 0.3337(3) 0.1758(3) 0.1110(17) Uani 1 1 d . . .
C006 C 0.5830(2) 0.1627(3) 0.1294(3) 0.0535(11) Uani 1 1 d . . .
C007 C 0.5995(3) 0.1495(3) 0.4235(3) 0.0537(11) Uani 1 1 d . . .
H007 H 0.6040 0.1221 0.4696 0.064 Uiso 1 1 calc R . .
C008 C 0.5830(2) 0.2382(3) 0.1361(3) 0.0546(12) Uani 1 1 d . . .
F009 F 0.9553(4) 0.2745(3) 0.2942(3) 0.136(3) Uani 1 1 d . . .
C00A C 0.5899(2) 0.2301(3) 0.2832(3) 0.0585(13) Uani 1 1 d . . .
C00B C 0.5854(3) 0.1180(3) 0.1991(3) 0.0567(12) Uani 1 1 d . . .
C00C C 0.5866(3) 0.2710(3) 0.2144(3) 0.0592(13) Uani 1 1 d . . .
F00D F 0.4714(4) 0.4671(3) 0.4229(4) 0.144(2) Uani 1 1 d . . .
C00E C 0.5912(2) 0.1522(4) 0.2778(3) 0.0626(14) Uani 1 1 d . . .
C00F C 0.5958(3) 0.2236(3) 0.4298(3) 0.0599(13) Uani 1 1 d . . .
C00G C 0.5868(3) 0.3398(3) 0.3613(3) 0.0559(12) Uani 1 1 d . . .
H00G H 0.5859 0.3628 0.4106 0.067 Uiso 1 1 calc R . .
C00H C 0.5730(3) 0.2408(4) -0.0110(3) 0.0713(17) Uani 1 1 d . . .
H00H H 0.5709 0.2673 -0.0579 0.086 Uiso 1 1 calc R . .
C00I C 0.5910(3) 0.2649(3) 0.3590(3) 0.0590(13) Uani 1 1 d . . .
F00J F 0.5746(3) 0.4957(3) 0.4613(5) 0.152(3) Uani 1 1 d . . .
C00K C 0.5761(3) 0.1293(4) 0.0536(3) 0.0683(16) Uani 1 1 d . . .
C00L C 0.5961(3) 0.2601(4) 0.5111(3) 0.0632(14) Uani 1 1 d . . .
H00A H 0.5732 0.2287 0.5489 0.076 Uiso 1 1 calc R . .
H00B H 0.5688 0.3035 0.5071 0.076 Uiso 1 1 calc R . .
C00M C 0.5723(3) 0.0501(4) 0.0498(4) 0.0744(17) Uani 1 1 d . . .
H00M H 0.5681 0.0271 0.0007 0.089 Uiso 1 1 calc R . .
C00N C 0.5968(3) 0.1150(3) 0.3485(3) 0.0628(13) Uani 1 1 d . . .
H00N H 0.5987 0.0651 0.3468 0.075 Uiso 1 1 calc R . .
C00O C 0.5768(3) 0.2764(4) 0.0630(4) 0.0722(16) Uani 1 1 d . . .
H00O H 0.5752 0.3263 0.0641 0.087 Uiso 1 1 calc R . .
C00P C 0.5813(3) 0.0436(3) 0.1934(4) 0.0705(15) Uani 1 1 d . . .
H00P H 0.5828 0.0158 0.2395 0.085 Uiso 1 1 calc R . .
F00Q F 0.4910(6) 0.5789(3) 0.4661(5) 0.186(4) Uani 1 1 d . . .
C00R C 0.6637(4) 0.3036(4) 0.6553(4) 0.0788(18) Uani 1 1 d . . .
H00C H 0.6319 0.3438 0.6581 0.095 Uiso 1 1 calc R . .
H00D H 0.6409 0.2626 0.6792 0.095 Uiso 1 1 calc R . .
C00S C 0.5836(3) 0.3462(3) 0.2199(4) 0.0679(14) Uani 1 1 d . . .
H00S H 0.5813 0.3738 0.1737 0.081 Uiso 1 1 calc R . .
C00T C 0.5841(3) 0.3794(3) 0.2944(4) 0.0690(15) Uani 1 1 d . . .
H00T H 0.5825 0.4291 0.2978 0.083 Uiso 1 1 calc R . .
C00U C 0.5725(3) 0.1690(5) -0.0146(4) 0.0791(19) Uani 1 1 d . . .
H00U H 0.5697 0.1461 -0.0639 0.095 Uiso 1 1 calc R . .
C00V C 0.7392(3) 0.2113(4) 0.5384(4) 0.0797(18) Uani 1 1 d . . .
H00E H 0.7350 0.1944 0.4838 0.096 Uiso 1 1 calc R . .
H00F H 0.7857 0.2297 0.5449 0.096 Uiso 1 1 calc R . .
C00W C 0.5748(4) 0.0107(4) 0.1191(4) 0.0822(18) Uani 1 1 d . . .
H00W H 0.5722 -0.0390 0.1163 0.099 Uiso 1 1 calc R . .
C00X C 0.7509(4) 0.3490(5) 0.4248(4) 0.088(2) Uani 1 1 d . . .
H00I H 0.7188 0.3243 0.3898 0.106 Uiso 1 1 calc R . .
H00J H 0.7918 0.3194 0.4303 0.106 Uiso 1 1 calc R . .
C00Y C 0.7182(3) 0.3605(4) 0.5058(4) 0.0779(17) Uani 1 1 d . . .
H00K H 0.6828 0.3971 0.5002 0.093 Uiso 1 1 calc R . .
H00L H 0.7531 0.3794 0.5415 0.093 Uiso 1 1 calc R . .
C00Z C 0.7302(4) 0.1488(4) 0.5932(4) 0.0840(18) Uani 1 1 d . . .
H00Q H 0.6821 0.1346 0.5941 0.101 Uiso 1 1 calc R . .
H00R H 0.7434 0.1625 0.6470 0.101 Uiso 1 1 calc R . .
C010 C 0.7766(5) 0.0829(5) 0.5642(6) 0.101(3) Uani 1 1 d . . .
H01A H 0.7573 0.0632 0.5155 0.121 Uiso 1 1 calc R . .
H01B H 0.8227 0.1000 0.5522 0.121 Uiso 1 1 calc R . .
C011 C 0.7282(4) 0.3220(5) 0.7060(4) 0.089(2) Uani 1 1 d . . .
H01C H 0.7630 0.2854 0.6974 0.107 Uiso 1 1 calc R . .
H01D H 0.7470 0.3674 0.6879 0.107 Uiso 1 1 calc R . .
C012 C 0.7131(5) 0.3271(5) 0.7937(5) 0.101(3) Uani 1 1 d . . .
H01E H 0.7558 0.3361 0.8223 0.121 Uiso 1 1 calc R . .
H01F H 0.6947 0.2817 0.8122 0.121 Uiso 1 1 calc R . .
C013 C 0.7704(7) 0.4218(7) 0.3886(6) 0.134(4) Uani 1 1 d . . .
H01G H 0.7312 0.4538 0.3933 0.160 Uiso 1 1 calc R . .
H01H H 0.8078 0.4422 0.4198 0.160 Uiso 1 1 calc R . .
C014 C 0.7807(6) 0.0265(5) 0.6243(7) 0.119(3) Uani 1 1 d . . .
H01I H 0.7858 -0.0192 0.5984 0.179 Uiso 1 1 calc GR . .
H01J H 0.7394 0.0265 0.6558 0.179 Uiso 1 1 calc GR . .
H01K H 0.8198 0.0349 0.6583 0.179 Uiso 1 1 calc GR . .
C015 C 0.6628(8) 0.3855(8) 0.8122(6) 0.156(5) Uani 1 1 d . . .
H01L H 0.6803 0.4304 0.7928 0.234 Uiso 1 1 calc GR . .
H01M H 0.6561 0.3884 0.8689 0.234 Uiso 1 1 calc GR . .
H01N H 0.6195 0.3752 0.7867 0.234 Uiso 1 1 calc GR . .
C016 C 0.7891(8) 0.4195(12) 0.3148(9) 0.238(11) Uani 1 1 d . . .
H01O H 0.7507 0.4320 0.2814 0.357 Uiso 1 1 calc GR . .
H01P H 0.8045 0.3720 0.3019 0.357 Uiso 1 1 calc GR . .
H01Q H 0.8261 0.4529 0.3061 0.357 Uiso 1 1 calc GR . .

loop_
_atom_site_aniso_label
_atom_site_aniso_U_11
_atom_site_aniso_U_22
_atom_site_aniso_U_33
_atom_site_aniso_U_23
_atom_site_aniso_U_13
_atom_site_aniso_U_12
P001 0.0483(8) 0.0812(10) 0.0640(8) -0.0147(7) -0.0074(5) -0.0004(6)
P002 0.0972(17) 0.0625(12) 0.0520(10) 0.000 0.0115(10) 0.000
P003 0.102(2) 0.0694(15) 0.130(2) -0.0464(16) 0.0021(17) 0.0087(14)
F004 0.111(3) 0.078(2) 0.088(2) 0.0034(19) 0.018(2) 0.020(2)
F005 0.139(4) 0.119(4) 0.076(2) 0.013(2) -0.021(3) -0.052(3)
C006 0.032(2) 0.070(3) 0.058(3) -0.010(2) -0.0011(17) 0.006(2)
C007 0.057(3) 0.055(3) 0.049(2) 0.010(2) -0.0036(19) -0.008(2)
C008 0.034(2) 0.064(3) 0.065(3) 0.007(2) 0.0039(18) 0.004(2)
F009 0.240(8) 0.092(3) 0.076(3) 0.007(2) 0.040(4) -0.058(4)
C00A 0.034(2) 0.074(3) 0.067(3) -0.013(2) -0.0012(19) -0.006(2)
C00B 0.043(2) 0.051(3) 0.075(3) 0.001(2) 0.000(2) 0.0032(19)
C00C 0.040(2) 0.061(3) 0.078(3) -0.008(2) 0.007(2) -0.003(2)
F00D 0.157(6) 0.102(4) 0.173(5) -0.078(4) -0.003(4) 0.012(4)
C00E 0.031(2) 0.096(4) 0.060(3) 0.020(3) -0.0043(18) 0.001(2)
C00F 0.045(2) 0.072(3) 0.062(3) 0.001(2) -0.004(2) 0.003(2)
C00G 0.050(3) 0.056(3) 0.062(3) -0.005(2) -0.006(2) 0.002(2)
C00H 0.045(3) 0.116(5) 0.053(3) 0.017(3) -0.001(2) 0.004(3)
C00I 0.044(2) 0.056(3) 0.077(3) 0.001(2) 0.000(2) 0.000(2)
F00J 0.118(4) 0.110(4) 0.228(7) -0.076(5) 0.039(5) -0.007(4)
C00K 0.045(3) 0.106(5) 0.054(3) -0.015(3) -0.0036(19) 0.001(3)
C00L 0.047(3) 0.085(4) 0.057(3) -0.013(3) -0.002(2) 0.003(2)
C00M 0.064(3) 0.088(4) 0.071(3) -0.034(3) 0.001(3) 0.001(3)
C00N 0.062(3) 0.057(3) 0.070(3) 0.002(2) -0.003(2) 0.000(2)
C00O 0.043(3) 0.081(4) 0.093(4) 0.015(3) 0.003(3) 0.005(3)
C00P 0.069(3) 0.062(3) 0.080(3) -0.003(3) 0.003(3) 0.009(3)
F00Q 0.322(12) 0.073(3) 0.162(6) -0.034(3) 0.054(7) 0.026(5)
C00R 0.067(4) 0.098(5) 0.072(3) -0.020(3) -0.013(3) -0.003(3)
C00S 0.067(3) 0.066(3) 0.071(3) 0.010(3) -0.002(3) 0.001(3)
C00T 0.071(3) 0.050(3) 0.086(4) -0.002(3) -0.001(3) 0.002(2)
C00U 0.051(3) 0.126(6) 0.061(3) -0.003(3) -0.001(2) 0.009(3)
C00V 0.049(3) 0.095(5) 0.095(4) -0.014(4) -0.013(3) 0.004(3)
C00W 0.088(5) 0.071(4) 0.087(4) -0.006(3) 0.001(3) 0.002(3)
C00X 0.060(4) 0.119(6) 0.087(4) 0.005(4) -0.015(3) -0.002(4)
C00Y 0.066(4) 0.082(4) 0.086(4) -0.008(3) -0.010(3) -0.007(3)
C00Z 0.093(5) 0.084(4) 0.075(4) -0.008(3) -0.012(3) -0.009(4)
C010 0.093(5) 0.098(5) 0.112(6) -0.029(5) 0.015(4) -0.025(5)
C011 0.070(4) 0.115(6) 0.082(4) -0.016(4) -0.022(3) -0.006(4)
C012 0.100(6) 0.120(7) 0.082(5) -0.020(4) -0.011(4) -0.024(5)
C013 0.136(9) 0.170(11) 0.095(6) 0.045(6) -0.031(6) -0.035(8)
C014 0.129(8) 0.084(5) 0.145(8) -0.017(6) 0.003(7) 0.000(5)
C015 0.205(14) 0.182(12) 0.081(5) -0.039(7) -0.002(7) 0.007(11)
C016 0.154(13) 0.40(3) 0.155(12) 0.143(16) -0.044(10) -0.117(16)

loop_
_atom_type_symbol
_atom_type_description
_atom_type_scat_dispersion_real
_atom_type_scat_dispersion_imag
_atom_type_scat_source
C C 0.0181 0.0091 'International Tables Vol C Tables 4.2.6.8 and 6.1.1.4'
H H 0.0000 0.0000 'International Tables Vol C Tables 4.2.6.8 and 6.1.1.4'
F F 0.0727 0.0534 'International Tables Vol C Tables 4.2.6.8 and 6.1.1.4'
P P 0.2955 0.4335 'International Tables Vol C Tables 4.2.6.8 and 6.1.1.4'

loop_
_geom_angle_atom_site_label_1
_geom_angle_atom_site_label_2
_geom_angle_atom_site_label_3
_geom_angle
_geom_angle_site_symmetry_1
_geom_angle_site_symmetry_3
C00R P001 C00L 104.8(3) . .
C00V P001 C00L 109.8(3) . .
C00V P001 C00R 113.1(4) . .
C00Y P001 C00L 113.6(3) . .
C00Y P001 C00R 109.2(3) . .
C00Y P001 C00V 106.5(4) . .
F004 P002 F004 87.6(3) . 3_755
F005 P002 F004 87.6(2) . 3_755
F005 P002 F004 92.1(3) 3_755 3_755
F005 P002 F004 87.6(2) 3_755 .
F005 P002 F004 92.1(3) . .
F005 P002 F005 179.6(4) . 3_755
F009 P002 F004 90.2(3) . .
F009 P002 F004 177.6(3) 3_755 .
F009 P002 F004 177.6(3) . 3_755
F009 P002 F004 90.2(3) 3_755 3_755
F009 P002 F005 91.6(3) . .
F009 P002 F005 88.7(3) 3_755 .
F009 P002 F005 88.7(3) . 3_755
F009 P002 F005 91.6(3) 3_755 3_755
F009 P002 F009 92.1(5) . 3_755
F00D P003 F00D 180.0 5_666 .
F00D P003 F00J 88.1(4) . .
F00D P003 F00J 88.1(4) 5_666 5_666
F00D P003 F00J 91.9(4) 5_666 .
F00D P003 F00J 91.9(4) . 5_666
F00D P003 F00Q 91.8(4) 5_666 5_666
F00D P003 F00Q 91.8(4) . .
F00D P003 F00Q 88.2(4) 5_666 .
F00D P003 F00Q 88.2(4) . 5_666
F00J P003 F00J 180.0 . 5_666
F00J P003 F00Q 90.0(5) 5_666 .
F00J P003 F00Q 90.0(5) 5_666 5_666
F00J P003 F00Q 90.0(5) . .
F00J P003 F00Q 90.0(5) . 5_666
F00Q P003 F00Q 180.0 5_666 .
C008 C006 C00B 121.0(4) . .
C008 C006 C00K 120.6(5) . .
C00K C006 C00B 118.4(5) . .
C00F C007 H007 119.3 . .
C00F C007 C00N 121.4(5) . .
C00N C007 H007 119.3 . .
C006 C008 C00C 119.5(5) . .
C006 C008 C00O 115.5(5) . .
C00O C008 C00C 124.9(5) . .
C00C C00A C00E 120.0(5) . .
C00C C00A C00I 119.4(5) . .
C00I C00A C00E 120.6(5) . .
C006 C00B C00E 118.7(5) . .
C00P C00B C006 121.4(5) . .
C00P C00B C00E 119.8(5) . .
C00A C00C C008 121.6(5) . .
C00A C00C C00S 119.8(5) . .
C00S C00C C008 118.5(5) . .
C00A C00E C00B 119.1(5) . .
C00N C00E C00A 116.8(5) . .
C00N C00E C00B 124.0(6) . .
C007 C00F C00I 118.7(5) . .
C007 C00F C00L 121.0(5) . .
C00I C00F C00L 120.3(5) . .
C00I C00G H00G 119.1 . .
C00T C00G H00G 119.1 . .
C00T C00G C00I 121.9(5) . .
C00O C00H H00H 119.6 . .
C00U C00H H00H 119.6 . .
C00U C00H C00O 120.8(6) . .
C00F C00I C00A 119.9(5) . .
C00G C00I C00A 118.5(5) . .
C00G C00I C00F 121.6(5) . .
C006 C00K C00M 118.8(6) . .
C00U C00K C006 121.1(7) . .
C00U C00K C00M 120.2(6) . .
P001 C00L H00A 108.1 . .
P001 C00L H00B 108.1 . .
C00F C00L P001 116.8(4) . .
C00F C00L H00A 108.1 . .
C00F C00L H00B 108.1 . .
H00A C00L H00B 107.3 . .
C00K C00M H00M 120.2 . .
C00W C00M C00K 119.6(5) . .
C00W C00M H00M 120.2 . .
C007 C00N H00N 118.7 . .
C00E C00N C007 122.5(5) . .
C00E C00N H00N 118.7 . .
C008 C00O H00O 119.2 . .
C00H C00O C008 121.7(6) . .
C00H C00O H00O 119.2 . .
C00B C00P H00P 119.9 . .
C00B C00P C00W 120.3(6) . .
C00W C00P H00P 119.9 . .
P001 C00R H00C 108.4 . .
P001 C00R H00D 108.4 . .
H00C C00R H00D 107.5 . .
C011 C00R P001 115.4(5) . .
C011 C00R H00C 108.4 . .
C011 C00R H00D 108.4 . .
C00C C00S H00S 120.0 . .
C00T C00S C00C 120.0(5) . .
C00T C00S H00S 120.0 . .
C00G C00T C00S 120.2(5) . .
C00G C00T H00T 119.9 . .
C00S C00T H00T 119.9 . .
C00H C00U C00K 120.3(6) . .
C00H C00U H00U 119.9 . .
C00K C00U H00U 119.9 . .
P001 C00V H00E 108.3 . .
P001 C00V H00F 108.3 . .
H00E C00V H00F 107.4 . .
C00Z C00V P001 115.9(6) . .
C00Z C00V H00E 108.3 . .
C00Z C00V H00F 108.3 . .
C00M C00W C00P 121.5(6) . .
C00M C00W H00W 119.2 . .
C00P C00W H00W 119.2 . .
H00I C00X H00J 108.3 . .
C00Y C00X H00I 109.8 . .
C00Y C00X H00J 109.8 . .
C00Y C00X C013 109.3(8) . .
C013 C00X H00I 109.8 . .
C013 C00X H00J 109.8 . .
P001 C00Y H00K 108.1 . .
P001 C00Y H00L 108.1 . .
C00X C00Y P001 116.7(6) . .
C00X C00Y H00K 108.1 . .
C00X C00Y H00L 108.1 . .
H00K C00Y H00L 107.3 . .
C00V C00Z H00Q 109.6 . .
C00V C00Z H00R 109.6 . .
C00V C00Z C010 110.3(7) . .
H00Q C00Z H00R 108.1 . .
C010 C00Z H00Q 109.6 . .
C010 C00Z H00R 109.6 . .
C00Z C010 H01A 109.2 . .
C00Z C010 H01B 109.2 . .
H01A C010 H01B 107.9 . .
C014 C010 C00Z 112.1(7) . .
C014 C010 H01A 109.2 . .
C014 C010 H01B 109.2 . .
C00R C011 H01C 109.0 . .
C00R C011 H01D 109.0 . .
H01C C011 H01D 107.8 . .
C012 C011 C00R 113.1(7) . .
C012 C011 H01C 109.0 . .
C012 C011 H01D 109.0 . .
C011 C012 H01E 109.2 . .
C011 C012 H01F 109.2 . .
C011 C012 C015 112.1(8) . .
H01E C012 H01F 107.9 . .
C015 C012 H01E 109.2 . .
C015 C012 H01F 109.2 . .
C00X C013 H01G 108.6 . .
C00X C013 H01H 108.6 . .
H01G C013 H01H 107.6 . .
C016 C013 C00X 114.8(14) . .
C016 C013 H01G 108.6 . .
C016 C013 H01H 108.6 . .
C010 C014 H01I 109.5 . .
C010 C014 H01J 109.5 . .
C010 C014 H01K 109.5 . .
H01I C014 H01J 109.5 . .
H01I C014 H01K 109.5 . .
H01J C014 H01K 109.5 . .
C012 C015 H01L 109.5 . .
C012 C015 H01M 109.5 . .
C012 C015 H01N 109.5 . .
H01L C015 H01M 109.5 . .
H01L C015 H01N 109.5 . .
H01M C015 H01N 109.5 . .
C013 C016 H01O 109.5 . .
C013 C016 H01P 109.5 . .
C013 C016 H01Q 109.5 . .
H01O C016 H01P 109.5 . .
H01O C016 H01Q 109.5 . .
H01P C016 H01Q 109.5 . .

loop_
_geom_bond_atom_site_label_1
_geom_bond_atom_site_label_2
_geom_bond_distance
_geom_bond_site_symmetry_2
P001 C00L 1.822(5) .
P001 C00R 1.795(7) .
P001 C00V 1.789(7) .
P001 C00Y 1.784(7) .
P002 F004 1.587(4) .
P002 F004 1.587(4) 3_755
P002 F005 1.587(5) .
P002 F005 1.588(5) 3_755
P002 F009 1.583(5) 3_755
P002 F009 1.583(5) .
P003 F00D 1.533(6) .
P003 F00D 1.533(6) 5_666
P003 F00J 1.587(6) 5_666
P003 F00J 1.586(6) .
P003 F00Q 1.586(7) 5_666
P003 F00Q 1.586(7) .
C006 C008 1.412(8) .
C006 C00B 1.434(8) .
C006 C00K 1.419(7) .
C007 H007 0.9300 .
C007 C00F 1.386(8) .
C007 C00N 1.412(8) .
C008 C00C 1.447(8) .
C008 C00O 1.422(8) .
C00A C00C 1.382(8) .
C00A C00E 1.456(9) .
C00A C00I 1.426(8) .
C00B C00E 1.468(8) .
C00B C00P 1.392(8) .
C00C C00S 1.407(8) .
C00E C00N 1.375(8) .
C00F C00I 1.417(8) .
C00F C00L 1.521(7) .
C00G H00G 0.9300 .
C00G C00I 1.398(8) .
C00G C00T 1.343(8) .
C00H H00H 0.9300 .
C00H C00O 1.408(10) .
C00H C00U 1.339(11) .
C00K C00M 1.480(10) .
C00K C00U 1.363(10) .
C00L H00A 0.9700 .
C00L H00B 0.9700 .
C00M H00M 0.9300 .
C00M C00W 1.373(10) .
C00N H00N 0.9300 .
C00O H00O 0.9300 .
C00P H00P 0.9300 .
C00P C00W 1.393(9) .
C00R H00C 0.9700 .
C00R H00D 0.9700 .
C00R C011 1.549(8) .
C00S H00S 0.9300 .
C00S C00T 1.392(9) .
C00T H00T 0.9300 .
C00U H00U 0.9300 .
C00V H00E 0.9700 .
C00V H00F 0.9700 .
C00V C00Z 1.493(11) .
C00W H00W 0.9300 .
C00X H00I 0.9700 .
C00X H00J 0.9700 .
C00X C00Y 1.513(10) .
C00X C013 1.534(13) .
C00Y H00K 0.9700 .
C00Y H00L 0.9700 .
C00Z H00Q 0.9700 .
C00Z H00R 0.9700 .
C00Z C010 1.599(12) .
C010 H01A 0.9700 .
C010 H01B 0.9700 .
C010 C014 1.458(14) .
C011 H01C 0.9700 .
C011 H01D 0.9700 .
C011 C012 1.499(11) .
C012 H01E 0.9700 .
C012 H01F 0.9700 .
C012 C015 1.495(16) .
C013 H01G 0.9700 .
C013 H01H 0.9700 .
C013 C016 1.288(18) .
C014 H01I 0.9600 .
C014 H01J 0.9600 .
C014 H01K 0.9600 .
C015 H01L 0.9600 .
C015 H01M 0.9600 .
C015 H01N 0.9600 .
C016 H01O 0.9600 .
C016 H01P 0.9600 .
C016 H01Q 0.9600 .

loop_
_geom_torsion_atom_site_label_1
_geom_torsion_atom_site_label_2
_geom_torsion_atom_site_label_3
_geom_torsion_atom_site_label_4
_geom_torsion
P001 C00R C011 C012 -171.4(7)
P001 C00V C00Z C010 169.7(5)
C006 C008 C00C C00A -0.1(7)
C006 C008 C00C C00S -177.3(5)
C006 C008 C00O C00H -1.9(7)
C006 C00B C00E C00A 3.9(6)
C006 C00B C00E C00N -177.3(5)
C006 C00B C00P C00W 0.2(9)
C006 C00K C00M C00W 0.5(9)
C006 C00K C00U C00H -2.2(9)
C007 C00F C00I C00A 0.2(7)
C007 C00F C00I C00G 179.8(5)
C007 C00F C00L P001 89.5(6)
C008 C006 C00B C00E -2.8(7)
C008 C006 C00B C00P 176.2(5)
C008 C006 C00K C00M -176.5(5)
C008 C006 C00K C00U 2.9(8)
C008 C00C C00S C00T 177.4(5)
C00A C00C C00S C00T 0.1(8)
C00A C00E C00N C007 1.4(8)
C00B C006 C008 C00C 0.9(7)
C00B C006 C008 C00O -176.8(4)
C00B C006 C00K C00M -0.4(7)
C00B C006 C00K C00U 179.0(5)
C00B C00E C00N C007 -177.4(5)
C00B C00P C00W C00M -0.1(11)
C00C C008 C00O C00H -179.5(5)
C00C C00A C00E C00B -3.2(7)
C00C C00A C00E C00N 178.0(5)
C00C C00A C00I C00F -178.7(5)
C00C C00A C00I C00G 1.6(7)
C00C C00S C00T C00G -0.6(9)
C00E C00A C00C C008 1.2(7)
C00E C00A C00C C00S 178.4(5)
C00E C00A C00I C00F 2.2(7)
C00E C00A C00I C00G -177.5(4)
C00E C00B C00P C00W 179.2(6)
C00F C007 C00N C00E 1.0(9)
C00I C00A C00C C008 -177.9(4)
C00I C00A C00C C00S -0.7(7)
C00I C00A C00E C00B 175.9(4)
C00I C00A C00E C00N -2.9(7)
C00I C00F C00L P001 -91.0(6)
C00I C00G C00T C00S 1.6(9)
C00K C006 C008 C00C 176.9(4)
C00K C006 C008 C00O -0.8(7)
C00K C006 C00B C00E -178.9(4)
C00K C006 C00B C00P 0.0(7)
C00K C00M C00W C00P -0.2(11)
C00L P001 C00R C011 176.9(6)
C00L P001 C00V C00Z -75.6(6)
C00L P001 C00Y C00X -77.4(6)
C00L C00F C00I C00A -179.3(4)
C00L C00F C00I C00G 0.3(7)
C00M C00K C00U C00H 177.1(5)
C00N C007 C00F C00I -1.8(8)
C00N C007 C00F C00L 177.7(5)
C00O C008 C00C C00A 177.4(5)
C00O C008 C00C C00S 0.2(7)
C00O C00H C00U C00K -0.5(9)
C00P C00B C00E C00A -175.1(5)
C00P C00B C00E C00N 3.7(8)
C00R P001 C00L C00F -165.7(5)
C00R P001 C00V C00Z 41.0(6)
C00R P001 C00Y C00X 166.0(5)
C00R C011 C012 C015 -61.9(11)
C00T C00G C00I C00A -2.1(8)
C00T C00G C00I C00F 178.2(5)
C00U C00H C00O C008 2.6(8)
C00U C00K C00M C00W -178.9(6)
C00V P001 C00L C00F -44.0(6)
C00V P001 C00R C011 57.4(7)
C00V P001 C00Y C00X 43.6(6)
C00V C00Z C010 C014 168.0(7)
C00Y P001 C00L C00F 75.2(6)
C00Y P001 C00R C011 -61.0(7)
C00Y P001 C00V C00Z 161.0(5)
C00Y C00X C013 C016 -170.0(11)
C013 C00X C00Y P001 171.1(6)
